data_4505793
loop_
_publ_author_name
'Broder, Charlotte K.'
'Davidson, Matthew G.'
'Forsyth, V. Trevor'
'Howard, Judith A. K.'
'Lamb, Sarah'
'Mason, Sax A.'

_publ_section_title
;
 On the Reliability of C&#x2212;H&#x00B7;&#x00B7;&#x00B7;O Interactions in
 Crystal Engineering:&#x2009; Synthesis and Structure of Two Hydrogen
 Bonded Phosphonium Bis(aryloxide) Salts
;
_journal_issue 3
_journal_name_full 'Crystal Growth &amp; Design'
_journal_page_first 163
_journal_paper_doi 10.1021/cg025503q
_journal_volume 2
_journal_year 2002
_chemical_formula_sum 'C70 H82.5 N1.5 O2 P2'
_chemical_formula_weight 1038.81
_chemical_name_systematic
; 
 ? 
;
_space_group_IT_number 14
_symmetry_cell_setting monoclinic
_symmetry_space_group_name_Hall '-P 2ybc'
_symmetry_space_group_name_H-M 'P 1 21/c 1'
_atom_sites_solution_hydrogens geom
_atom_sites_solution_primary direct
_atom_sites_solution_secondary difmap
_audit_creation_method SHELXL-97
_cell_angle_alpha 90.00
_cell_angle_beta 97.82(3)
_cell_angle_gamma 90.00
_cell_formula_units_Z 8
_cell_length_a 37.233(7)
_cell_length_b 19.987(4)
_cell_length_c 17.011(3)
_cell_measurement_reflns_used 999
_cell_measurement_temperature 150(2)
_cell_measurement_theta_max 22.64
_cell_measurement_theta_min 15.20
_cell_volume 12541(4)
_computing_cell_refinement 'Bruker SAINT'
_computing_data_collection 'Bruker SMART'
_computing_data_reduction 'Bruker SAINT'
_computing_molecular_graphics 'Bruker SHELXTL'
_computing_publication_material 'Bruker SHELXTL'
_computing_structure_refinement 'SHELXL-97 (Sheldrick, 1997)'
_computing_structure_solution 'SHELXS-97 (Sheldrick, 1990)'
_diffrn_ambient_temperature 150(2)
_diffrn_measured_fraction_theta_full 0.967
_diffrn_measured_fraction_theta_max 0.967
_diffrn_measurement_device_type 'Bruker SMART-CCD'
_diffrn_measurement_method /w
_diffrn_radiation_monochromator graphite
_diffrn_radiation_source 'fine-focus sealed tube'
_diffrn_radiation_type MoK\a
_diffrn_radiation_wavelength 0.71073
_diffrn_reflns_av_R_equivalents 0.0538
_diffrn_reflns_av_sigmaI/netI 0.0554
_diffrn_reflns_limit_h_max 47
_diffrn_reflns_limit_h_min -46
_diffrn_reflns_limit_k_max 25
_diffrn_reflns_limit_k_min -25
_diffrn_reflns_limit_l_max 22
_diffrn_reflns_limit_l_min -22
_diffrn_reflns_number 93848
_diffrn_reflns_theta_full 27.50
_diffrn_reflns_theta_max 27.50
_diffrn_reflns_theta_min 2.55
_diffrn_standards_decay_% 0
_diffrn_standards_number 0
_exptl_absorpt_coefficient_mu 0.113
_exptl_absorpt_correction_T_max 1.000000
_exptl_absorpt_correction_T_min 0.810286
_exptl_absorpt_correction_type multi-scan
_exptl_crystal_colour Red
_exptl_crystal_density_diffrn 1.100
_exptl_crystal_density_method 'not measured'
_exptl_crystal_description Block
_exptl_crystal_F_000 4472
_exptl_crystal_size_max 0.5
_exptl_crystal_size_mid 0.4
_exptl_crystal_size_min 0.4
_refine_diff_density_max 1.147
_refine_diff_density_min -0.642
_refine_diff_density_rms 0.072
_refine_ls_extinction_coef 'not refined'
_refine_ls_extinction_method none
_refine_ls_goodness_of_fit_ref 1.041
_refine_ls_hydrogen_treatment constr
_refine_ls_matrix_type full
_refine_ls_number_parameters 1247
_refine_ls_number_reflns 27880
_refine_ls_number_restraints 0
_refine_ls_restrained_S_all 1.041
_refine_ls_R_factor_all 0.1040
_refine_ls_R_factor_gt 0.0651
_refine_ls_shift/su_max 0.002
_refine_ls_shift/su_mean 0.000
_refine_ls_structure_factor_coef Fsqd
_refine_ls_weighting_details 'calc w=1/[\s^2^(Fo^2^)+(0.0888P)^2^+7.3542P] where P=(Fo^2^+2Fc^2^)/3'
_refine_ls_weighting_scheme calc
_refine_ls_wR_factor_gt 0.1569
_refine_ls_wR_factor_ref 0.1771
_reflns_number_gt 19028
_reflns_number_total 27880
_reflns_threshold_expression >2sigma(I)
_cod_data_source_file cg025503q_s1.cif
_cod_data_source_block 1a:1.5CH3CN
_cod_depositor_comments
;
The following automatic conversions were performed:

'_symmetry_cell_setting' value 'Monoclinic' changed to 'monoclinic'
according to /home/saulius/struct/CIF-dictionaries/cif_core.dic
dictionary named 'cif_core.dic' version 2.4.1 from
2010-06-29.

'_exptl_absorpt_correction_type' value 'Multiscan'
changed to 'multi-scan' according to
/home/saulius/struct/CIF-dictionaries/cif_core.dic dictionary named
'cif_core.dic' version 2.4.1 from 2010-06-29.

Automatic conversion script
Id: cif_fix_values 1715 2011-07-08 13:25:40Z adriana 
;
_cod_original_sg_symbol_H-M P2(1)/c
_cod_original_formula_sum 'C70 H82.50 N1.50 O2 P2'
_cod_database_code 4505793

loop_
_symmetry_equiv_pos_as_xyz
'x, y, z'
'-x, y+1/2, -z+1/2'
'-x, -y, -z'
'x, -y-1/2, z-1/2'

loop_
_atom_site_label
_atom_site_type_symbol
_atom_site_fract_x
_atom_site_fract_y
_atom_site_fract_z
_atom_site_U_iso_or_equiv
_atom_site_adp_type
_atom_site_occupancy
_atom_site_symmetry_multiplicity
_atom_site_calc_flag
_atom_site_refinement_flags
P1 P 0.253428(16) 0.34339(3) 0.65939(3) 0.01784(13) Uani 1 1 d .
C100 C 0.24616(7) 0.42996(11) 0.67935(14) 0.0233(5) Uani 1 1 d .
H10A H 0.2417 0.4352 0.7345 0.035 Uiso 1 1 calc R
H10B H 0.2251 0.4463 0.6437 0.035 Uiso 1 1 calc R
H10C H 0.2677 0.4558 0.6708 0.035 Uiso 1 1 calc R
C111 C 0.21367(3) 0.29511(7) 0.67007(9) 0.0198(5) Uani 1 1 d G
C112 C 0.21691(3) 0.23359(7) 0.70850(9) 0.0224(5) Uani 1 1 d G
H112 H 0.2401 0.2178 0.7312 0.027 Uiso 1 1 calc R
C113 C 0.18623(4) 0.19513(6) 0.71378(10) 0.0269(5) Uani 1 1 d G
H113 H 0.1884 0.1531 0.7400 0.032 Uiso 1 1 calc R
C114 C 0.15230(3) 0.21818(7) 0.68064(11) 0.0315(6) Uani 1 1 d G
H114 H 0.1313 0.1919 0.6843 0.038 Uiso 1 1 calc R
C115 C 0.14906(3) 0.27970(8) 0.64221(11) 0.0330(6) Uani 1 1 d G
H115 H 0.1259 0.2955 0.6196 0.040 Uiso 1 1 calc R
C116 C 0.17974(4) 0.31816(6) 0.63693(10) 0.0261(5) Uani 1 1 d G
H116 H 0.1775 0.3602 0.6107 0.031 Uiso 1 1 calc R
C121 C 0.26366(4) 0.33550(8) 0.55938(7) 0.0209(5) Uani 1 1 d G
C122 C 0.29679(4) 0.35926(9) 0.54211(8) 0.0301(6) Uani 1 1 d G
H122 H 0.3138 0.3777 0.5831 0.036 Uiso 1 1 calc R
C123 C 0.30503(4) 0.35607(9) 0.46491(9) 0.0365(6) Uani 1 1 d G
H123 H 0.3277 0.3723 0.4531 0.044 Uiso 1 1 calc R
C124 C 0.28013(5) 0.32911(9) 0.40498(7) 0.0345(6) Uani 1 1 d G
H124 H 0.2858 0.3269 0.3522 0.041 Uiso 1 1 calc R
C125 C 0.24699(4) 0.30535(9) 0.42224(8) 0.0340(6) Uani 1 1 d G
H125 H 0.2300 0.2869 0.3813 0.041 Uiso 1 1 calc R
C126 C 0.23876(3) 0.30854(9) 0.49944(9) 0.0271(5) Uani 1 1 d G
H126 H 0.2161 0.2923 0.5112 0.032 Uiso 1 1 calc R
C131 C 0.29119(4) 0.31215(7) 0.72662(8) 0.0190(5) Uani 1 1 d G
C132 C 0.31278(4) 0.26082(7) 0.70393(7) 0.0225(5) Uani 1 1 d G
H132 H 0.3079 0.2423 0.6521 0.027 Uiso 1 1 calc R
C133 C 0.34149(4) 0.23652(7) 0.75704(9) 0.0270(5) Uani 1 1 d G
H133 H 0.3562 0.2014 0.7415 0.032 Uiso 1 1 calc R
C134 C 0.34862(4) 0.26357(8) 0.83284(8) 0.0264(5) Uani 1 1 d G
H134 H 0.3682 0.2470 0.8691 0.032 Uiso 1 1 calc R
C135 C 0.32703(4) 0.31490(8) 0.85553(7) 0.0284(6) Uani 1 1 d G
H135 H 0.3319 0.3334 0.9073 0.034 Uiso 1 1 calc R
C136 C 0.29832(4) 0.33919(7) 0.80242(8) 0.0257(5) Uani 1 1 d G
H136 H 0.2836 0.3743 0.8179 0.031 Uiso 1 1 calc R
P2 P 0.506091(16) 0.66008(3) 1.46558(3) 0.01682(13) Uani 1 1 d .
C200 C 0.48563(6) 0.58574(11) 1.49766(14) 0.0197(5) Uani 1 1 d .
H20A H 0.4639 0.5976 1.5212 0.030 Uiso 1 1 calc R
H20B H 0.5029 0.5627 1.5373 0.030 Uiso 1 1 calc R
H20C H 0.4789 0.5562 1.4521 0.030 Uiso 1 1 calc R
C211 C 0.52022(4) 0.71405(6) 1.54856(7) 0.0190(5) Uani 1 1 d G
C212 C 0.53539(4) 0.68552(5) 1.61994(8) 0.0219(5) Uani 1 1 d G
H212 H 0.5357 0.6383 1.6260 0.026 Uiso 1 1 calc R
C213 C 0.55004(4) 0.72614(7) 1.68253(7) 0.0271(5) Uani 1 1 d G
H213 H 0.5604 0.7066 1.7313 0.033 Uiso 1 1 calc R
C214 C 0.54952(5) 0.79529(7) 1.67373(8) 0.0303(6) Uani 1 1 d G
H214 H 0.5595 0.8231 1.7165 0.036 Uiso 1 1 calc R
C215 C 0.53435(5) 0.82382(5) 1.60235(9) 0.0331(6) Uani 1 1 d G
H215 H 0.5340 0.8711 1.5963 0.040 Uiso 1 1 calc R
C216 C 0.51970(5) 0.78320(6) 1.53976(7) 0.0274(6) Uani 1 1 d G
H216 H 0.5093 0.8027 1.4910 0.033 Uiso 1 1 calc R
C221 C 0.54575(3) 0.63958(7) 1.42070(9) 0.0188(5) Uani 1 1 d G
C222 C 0.54874(3) 0.57825(6) 1.38361(9) 0.0223(5) Uani 1 1 d G
H222 H 0.5297 0.5463 1.3820 0.027 Uiso 1 1 calc R
C223 C 0.57952(4) 0.56364(6) 1.34886(10) 0.0269(5) Uani 1 1 d G
H223 H 0.5816 0.5217 1.3235 0.032 Uiso 1 1 calc R
C224 C 0.60730(3) 0.61035(8) 1.35120(10) 0.0296(6) Uani 1 1 d G
H224 H 0.6283 0.6004 1.3275 0.036 Uiso 1 1 calc R
C225 C 0.60431(4) 0.67167(7) 1.38830(11) 0.0352(6) Uani 1 1 d G
H225 H 0.6233 0.7036 1.3899 0.042 Uiso 1 1 calc R
C226 C 0.57353(4) 0.68629(6) 1.42305(10) 0.0291(6) Uani 1 1 d G
H226 H 0.5715 0.7282 1.4484 0.035 Uiso 1 1 calc R
C231 C 0.47399(4) 0.70202(8) 1.39430(8) 0.0221(5) Uani 1 1 d G
C232 C 0.47761(4) 0.70043(8) 1.31406(9) 0.0281(6) Uani 1 1 d G
H232 H 0.4983 0.6801 1.2970 0.034 Uiso 1 1 calc R
C233 C 0.45096(5) 0.72857(9) 1.25874(7) 0.0389(7) Uani 1 1 d G
H233 H 0.4534 0.7275 1.2039 0.047 Uiso 1 1 calc R
C234 C 0.42070(4) 0.75831(9) 1.28366(10) 0.0449(8) Uani 1 1 d G
H234 H 0.4025 0.7775 1.2459 0.054 Uiso 1 1 calc R
C235 C 0.41709(4) 0.75990(9) 1.36390(11) 0.0412(7) Uani 1 1 d G
H235 H 0.3964 0.7802 1.3809 0.049 Uiso 1 1 calc R
C236 C 0.44373(4) 0.73176(8) 1.41922(8) 0.0292(6) Uani 1 1 d G
H236 H 0.4413 0.7328 1.4741 0.035 Uiso 1 1 calc R
P3 P 0.232426(17) 0.68185(3) 0.79166(3) 0.01990(13) Uani 1 1 d .
C300 C 0.25134(6) 0.61124(11) 0.74850(13) 0.0204(5) Uani 1 1 d .
H30A H 0.2729 0.6250 0.7256 0.031 Uiso 1 1 calc R
H30B H 0.2334 0.5925 0.7067 0.031 Uiso 1 1 calc R
H30C H 0.2580 0.5773 0.7894 0.031 Uiso 1 1 calc R
C311 C 0.26524(4) 0.71919(8) 0.86624(8) 0.0254(5) Uani 1 1 d G
C312 C 0.29413(5) 0.75514(9) 0.84371(9) 0.0334(6) Uani 1 1 d G
H312 H 0.2960 0.7615 0.7890 0.040 Uiso 1 1 calc R
C313 C 0.32034(4) 0.78181(9) 0.90115(12) 0.0464(8) Uani 1 1 d G
H313 H 0.3401 0.8064 0.8858 0.056 Uiso 1 1 calc R
C314 C 0.31766(5) 0.77255(10) 0.98113(11) 0.0548(9) Uani 1 1 d G
H314 H 0.3356 0.7908 1.0204 0.066 Uiso 1 1 calc R
C315 C 0.28877(6) 0.73660(11) 1.00367(8) 0.0507(9) Uani 1 1 d G
H315 H 0.2869 0.7303 1.0583 0.061 Uiso 1 1 calc R
C316 C 0.26256(4) 0.70992(9) 0.94622(9) 0.0357(6) Uani 1 1 d G
H316 H 0.2428 0.6854 0.9616 0.043 Uiso 1 1 calc R
C321 C 0.19401(4) 0.65669(8) 0.83841(9) 0.0242(5) Uani 1 1 d G
C322 C 0.16719(5) 0.70309(6) 0.84838(10) 0.0326(6) Uani 1 1 d G
H322 H 0.1691 0.7477 0.8303 0.039 Uiso 1 1 calc R
C323 C 0.13755(4) 0.68416(9) 0.88485(11) 0.0401(7) Uani 1 1 d G
H323 H 0.1192 0.7159 0.8917 0.048 Uiso 1 1 calc R
C324 C 0.13473(4) 0.61882(10) 0.91135(10) 0.0410(7) Uani 1 1 d G
H324 H 0.1145 0.6059 0.9363 0.049 Uiso 1 1 calc R
C325 C 0.16155(5) 0.57242(7) 0.90137(10) 0.0358(7) Uani 1 1 d G
H325 H 0.1596 0.5278 0.9195 0.043 Uiso 1 1 calc R
C326 C 0.19119(4) 0.59135(7) 0.86490(10) 0.0288(6) Uani 1 1 d G
H326 H 0.2095 0.5596 0.8581 0.035 Uiso 1 1 calc R
C331 C 0.21852(5) 0.74264(6) 0.71575(7) 0.0220(5) Uani 1 1 d G
C332 C 0.22233(5) 0.81088(7) 0.73027(7) 0.0269(5) Uani 1 1 d G
H332 H 0.2329 0.8263 0.7810 0.032 Uiso 1 1 calc R
C333 C 0.21068(5) 0.85652(5) 0.67056(9) 0.0336(6) Uani 1 1 d G
H333 H 0.2133 0.9032 0.6805 0.040 Uiso 1 1 calc R
C334 C 0.19523(5) 0.83392(7) 0.59633(8) 0.0342(6) Uani 1 1 d G
H334 H 0.1873 0.8651 0.5555 0.041 Uiso 1 1 calc R
C335 C 0.19142(5) 0.76567(7) 0.58181(7) 0.0319(6) Uani 1 1 d G
H335 H 0.1809 0.7502 0.5311 0.038 Uiso 1 1 calc R
C336 C 0.20307(5) 0.72003(5) 0.64153(8) 0.0264(5) Uani 1 1 d G
H336 H 0.2005 0.6734 0.6316 0.032 Uiso 1 1 calc R
P4 P 0.007285(16) 0.33718(3) -0.03216(3) 0.01601(12) Uani 1 1 d .
C400 C -0.01180(6) 0.41222(10) 0.00160(13) 0.0184(5) Uani 1 1 d .
H40A H -0.0184 0.4424 -0.0435 0.028 Uiso 1 1 calc R
H40B H 0.0060 0.4342 0.0409 0.028 Uiso 1 1 calc R
H40C H -0.0335 0.4012 0.0259 0.028 Uiso 1 1 calc R
C411 C -0.02639(4) 0.29613(7) -0.09974(8) 0.0199(5) Uani 1 1 d G
C412 C -0.05632(4) 0.26897(8) -0.07060(7) 0.0257(5) Uani 1 1 d G
H412 H -0.0577 0.2700 -0.0153 0.031 Uiso 1 1 calc R
C413 C -0.08418(4) 0.24031(8) -0.12241(10) 0.0361(7) Uani 1 1 d G
H413 H -0.1046 0.2217 -0.1025 0.043 Uiso 1 1 calc R
C414 C -0.08211(4) 0.23881(9) -0.20337(9) 0.0411(7) Uani 1 1 d G
H414 H -0.1011 0.2192 -0.2388 0.049 Uiso 1 1 calc R
C415 C -0.05218(5) 0.26597(9) -0.23251(7) 0.0380(7) Uani 1 1 d G
H415 H -0.0508 0.2649 -0.2878 0.046 Uiso 1 1 calc R
C416 C -0.02433(4) 0.29463(8) -0.18069(8) 0.0270(5) Uani 1 1 d G
H416 H -0.0039 0.3132 -0.2006 0.032 Uiso 1 1 calc R
C421 C 0.04617(3) 0.35605(7) -0.08050(9) 0.0186(5) Uani 1 1 d G
C422 C 0.07432(4) 0.31003(6) -0.07747(10) 0.0283(6) Uani 1 1 d G
H422 H 0.0725 0.2682 -0.0519 0.034 Uiso 1 1 calc R
C423 C 0.10511(4) 0.32530(7) -0.11187(11) 0.0343(6) Uani 1 1 d G
H423 H 0.1243 0.2938 -0.1098 0.041 Uiso 1 1 calc R
C424 C 0.10775(3) 0.38657(7) -0.14931(10) 0.0270(5) Uani 1 1 d G
H424 H 0.1288 0.3970 -0.1728 0.032 Uiso 1 1 calc R
C425 C 0.07960(4) 0.43258(6) -0.15234(9) 0.0227(5) Uani 1 1 d G
H425 H 0.0814 0.4745 -0.1779 0.027 Uiso 1 1 calc R
C426 C 0.04881(3) 0.41732(6) -0.11794(9) 0.0193(5) Uani 1 1 d G
H426 H 0.0296 0.4488 -0.1200 0.023 Uiso 1 1 calc R
C431 C 0.02139(4) 0.28253(6) 0.05005(7) 0.0175(4) Uani 1 1 d G
C432 C 0.01773(4) 0.21355(6) 0.04222(7) 0.0232(5) Uani 1 1 d G
H432 H 0.0064 0.1948 -0.0062 0.028 Uiso 1 1 calc R
C433 C 0.03067(5) 0.17197(5) 0.10526(9) 0.0267(5) Uani 1 1 d G
H433 H 0.0282 0.1248 0.0999 0.032 Uiso 1 1 calc R
C434 C 0.04726(4) 0.19936(6) 0.17612(7) 0.0260(5) Uani 1 1 d G
H434 H 0.0561 0.1709 0.2192 0.031 Uiso 1 1 calc R
C435 C 0.05092(4) 0.26834(7) 0.18395(7) 0.0247(5) Uani 1 1 d G
H435 H 0.0623 0.2871 0.2324 0.030 Uiso 1 1 calc R
C436 C 0.03799(4) 0.30992(5) 0.12092(8) 0.0213(5) Uani 1 1 d G
H436 H 0.0405 0.3571 0.1263 0.026 Uiso 1 1 calc R
O501 O 0.19875(4) 0.56560(8) 0.59711(9) 0.0221(4) Uani 1 1 d .
O502 O 0.03334(4) 0.49388(7) 0.15369(9) 0.0177(3) Uani 1 1 d .
C511 C 0.18373(6) 0.52065(11) 0.54810(13) 0.0171(4) Uani 1 1 d .
C512 C 0.15124(6) 0.48593(11) 0.56239(13) 0.0169(4) Uani 1 1 d .
C513 C 0.13701(6) 0.43557(11) 0.51089(13) 0.0168(4) Uani 1 1 d .
H513 H 0.1156 0.4136 0.5214 0.020 Uiso 1 1 calc R
C514 C 0.15266(6) 0.41577(10) 0.44460(13) 0.0166(4) Uani 1 1 d .
C515 C 0.18323(6) 0.45111(11) 0.42882(13) 0.0183(5) Uani 1 1 d .
H515 H 0.1941 0.4390 0.3834 0.022 Uiso 1 1 calc R
C516 C 0.19862(6) 0.50321(11) 0.47628(13) 0.0191(5) Uani 1 1 d .
C520 C 0.13402(6) 0.36418(11) 0.38739(13) 0.0189(5) Uani 1 1 d .
H52A H 0.1215 0.3311 0.4174 0.023 Uiso 1 1 calc R
H52B H 0.1525 0.3400 0.3617 0.023 Uiso 1 1 calc R
C521 C 0.05639(6) 0.46524(10) 0.20822(12) 0.0151(4) Uani 1 1 d .
C522 C 0.04478(6) 0.43427(10) 0.27752(13) 0.0162(4) Uani 1 1 d .
C523 C 0.06986(6) 0.40023(10) 0.33144(13) 0.0181(5) Uani 1 1 d .
H523 H 0.0615 0.3790 0.3755 0.022 Uiso 1 1 calc R
C524 C 0.10665(6) 0.39587(10) 0.32372(13) 0.0177(5) Uani 1 1 d .
C525 C 0.11811(6) 0.42887(10) 0.25932(13) 0.0160(4) Uani 1 1 d .
H525 H 0.1432 0.4278 0.2540 0.019 Uiso 1 1 calc R
C526 C 0.09483(6) 0.46311(10) 0.20259(13) 0.0165(4) Uani 1 1 d .
C530 C 0.13214(6) 0.50577(12) 0.63367(14) 0.0218(5) Uani 1 1 d .
C531 C 0.15704(7) 0.49215(13) 0.71167(13) 0.0256(5) Uani 1 1 d .
H53A H 0.1624 0.4442 0.7162 0.038 Uiso 1 1 calc R
H53B H 0.1449 0.5064 0.7565 0.038 Uiso 1 1 calc R
H53C H 0.1797 0.5171 0.7120 0.038 Uiso 1 1 calc R
C532 C 0.09688(7) 0.46660(13) 0.63650(15) 0.0279(6) Uani 1 1 d .
H53D H 0.1023 0.4186 0.6402 0.042 Uiso 1 1 calc R
H53E H 0.0800 0.4755 0.5882 0.042 Uiso 1 1 calc R
H53F H 0.0858 0.4807 0.6829 0.042 Uiso 1 1 calc R
C533 C 0.12174(7) 0.58031(13) 0.62881(16) 0.0307(6) Uani 1 1 d .
H53G H 0.1111 0.5930 0.6763 0.046 Uiso 1 1 calc R
H53H H 0.1040 0.5880 0.5816 0.046 Uiso 1 1 calc R
H53I H 0.1434 0.6073 0.6254 0.046 Uiso 1 1 calc R
C540 C 0.23014(6) 0.54518(12) 0.45172(14) 0.0216(5) Uani 1 1 d .
C541 C 0.26413(7) 0.54189(14) 0.51481(16) 0.0312(6) Uani 1 1 d .
H54A H 0.2831 0.5709 0.4988 0.047 Uiso 1 1 calc R
H54B H 0.2730 0.4957 0.5196 0.047 Uiso 1 1 calc R
H54C H 0.2579 0.5569 0.5661 0.047 Uiso 1 1 calc R
C542 C 0.24141(7) 0.52243(13) 0.37231(15) 0.0304(6) Uani 1 1 d .
H54D H 0.2615 0.5502 0.3597 0.046 Uiso 1 1 calc R
H54E H 0.2208 0.5271 0.3303 0.046 Uiso 1 1 calc R
H54F H 0.2491 0.4755 0.3763 0.046 Uiso 1 1 calc R
C543 C 0.21762(7) 0.61848(12) 0.44143(15) 0.0285(6) Uani 1 1 d .
H54G H 0.2376 0.6460 0.4277 0.043 Uiso 1 1 calc R
H54H H 0.2102 0.6347 0.4911 0.043 Uiso 1 1 calc R
H54I H 0.1971 0.6214 0.3989 0.043 Uiso 1 1 calc R
C550 C 0.00531(6) 0.44365(11) 0.29322(13) 0.0183(5) Uani 1 1 d .
C551 C -0.00060(6) 0.51931(12) 0.30442(14) 0.0225(5) Uani 1 1 d .
H55A H 0.0062 0.5437 0.2587 0.034 Uiso 1 1 calc R
H55B H 0.0144 0.5345 0.3529 0.034 Uiso 1 1 calc R
H55C H -0.0262 0.5277 0.3088 0.034 Uiso 1 1 calc R
C552 C -0.02206(6) 0.41587(12) 0.22550(14) 0.0211(5) Uani 1 1 d .
H55D H -0.0180 0.3677 0.2199 0.032 Uiso 1 1 calc R
H55E H -0.0189 0.4386 0.1759 0.032 Uiso 1 1 calc R
H55F H -0.0467 0.4235 0.2374 0.032 Uiso 1 1 calc R
C553 C -0.00252(7) 0.40801(14) 0.36956(14) 0.0294(6) Uani 1 1 d .
H55G H 0.0013 0.3598 0.3644 0.044 Uiso 1 1 calc R
H55H H -0.0277 0.4164 0.3777 0.044 Uiso 1 1 calc R
H55I H 0.0139 0.4252 0.4150 0.044 Uiso 1 1 calc R
C560 C 0.10986(6) 0.50048(11) 0.13495(13) 0.0191(5) Uani 1 1 d .
C561 C 0.15124(7) 0.49378(13) 0.13921(15) 0.0274(5) Uani 1 1 d .
H56A H 0.1576 0.4466 0.1337 0.041 Uiso 1 1 calc R
H56B H 0.1630 0.5108 0.1904 0.041 Uiso 1 1 calc R
H56C H 0.1595 0.5197 0.0962 0.041 Uiso 1 1 calc R
C562 C 0.10119(7) 0.57580(11) 0.13956(14) 0.0222(5) Uani 1 1 d .
H56D H 0.0752 0.5817 0.1418 0.033 Uiso 1 1 calc R
H56E H 0.1078 0.5985 0.0925 0.033 Uiso 1 1 calc R
H56F H 0.1151 0.5950 0.1873 0.033 Uiso 1 1 calc R
C563 C 0.09346(7) 0.47231(12) 0.05394(13) 0.0243(5) Uani 1 1 d .
H56G H 0.0670 0.4752 0.0487 0.036 Uiso 1 1 calc R
H56H H 0.1007 0.4254 0.0499 0.036 Uiso 1 1 calc R
H56I H 0.1022 0.4984 0.0116 0.036 Uiso 1 1 calc R
O601 O 0.46806(4) 0.49199(8) 1.33874(9) 0.0203(3) Uani 1 1 d .
O602 O 0.27469(4) 0.50802(8) 0.88193(10) 0.0237(4) Uani 1 1 d .
C611 C 0.44705(6) 0.46402(10) 1.28006(13) 0.0171(4) Uani 1 1 d .
C612 C 0.40803(6) 0.46079(11) 1.27836(13) 0.0183(5) Uani 1 1 d .
C613 C 0.38704(6) 0.42718(11) 1.21644(13) 0.0195(5) Uani 1 1 d .
H613 H 0.3616 0.4253 1.2166 0.023 Uiso 1 1 calc R
C614 C 0.40150(6) 0.39616(11) 1.15425(13) 0.0194(5) Uani 1 1 d .
C615 C 0.43869(6) 0.40115(11) 1.15475(13) 0.0186(5) Uani 1 1 d .
H615 H 0.4491 0.3808 1.1127 0.022 Uiso 1 1 calc R
C616 C 0.46167(6) 0.43437(11) 1.21347(13) 0.0178(5) Uani 1 1 d .
C620 C 0.37804(7) 0.35905(12) 1.08813(14) 0.0232(5) Uani 1 1 d .
H62A H 0.3942 0.3373 1.0540 0.028 Uiso 1 1 calc R
H62B H 0.3648 0.3232 1.1122 0.028 Uiso 1 1 calc R
C621 C 0.29850(6) 0.47584(11) 0.93093(13) 0.0182(5) Uani 1 1 d .
C622 C 0.28767(6) 0.43287(11) 0.99183(14) 0.0214(5) Uani 1 1 d .
C623 C 0.31399(6) 0.39717(11) 1.04092(13) 0.0208(5) Uani 1 1 d .
H623 H 0.3063 0.3684 1.0798 0.025 Uiso 1 1 calc R
C624 C 0.35074(6) 0.40143(11) 1.03608(13) 0.0195(5) Uani 1 1 d .
C625 C 0.36136(6) 0.44362(12) 0.97846(14) 0.0224(5) Uani 1 1 d .
H625 H 0.3865 0.4472 0.9744 0.027 Uiso 1 1 calc R
C626 C 0.33703(6) 0.48088(11) 0.92641(13) 0.0200(5) Uani 1 1 d .
C630 C 0.39012(6) 0.49413(12) 1.34505(14) 0.0229(5) Uani 1 1 d .
C631 C 0.39900(7) 0.56980(12) 1.34920(16) 0.0290(6) Uani 1 1 d .
H63A H 0.3909 0.5890 1.3968 0.043 Uiso 1 1 calc R
H63B H 0.3865 0.5922 1.3020 0.043 Uiso 1 1 calc R
H63C H 0.4252 0.5761 1.3514 0.043 Uiso 1 1 calc R
C632 C 0.40365(7) 0.46069(14) 1.42500(14) 0.0290(6) Uani 1 1 d .
H63D H 0.3927 0.4829 1.4673 0.044 Uiso 1 1 calc R
H63E H 0.4301 0.4645 1.4359 0.044 Uiso 1 1 calc R
H63F H 0.3967 0.4133 1.4228 0.044 Uiso 1 1 calc R
C633 C 0.34846(7) 0.48750(14) 1.33210(16) 0.0314(6) Uani 1 1 d .
H63G H 0.3384 0.5089 1.3762 0.047 Uiso 1 1 calc R
H63H H 0.3418 0.4400 1.3298 0.047 Uiso 1 1 calc R
H63I H 0.3387 0.5093 1.2822 0.047 Uiso 1 1 calc R
C640 C 0.50218(6) 0.44153(12) 1.20534(14) 0.0217(5) Uani 1 1 d .
C641 C 0.52636(6) 0.41274(12) 1.27788(14) 0.0226(5) Uani 1 1 d .
H64A H 0.5214 0.3649 1.2825 0.034 Uiso 1 1 calc R
H64B H 0.5212 0.4359 1.3259 0.034 Uiso 1 1 calc R
H64C H 0.5519 0.4191 1.2714 0.034 Uiso 1 1 calc R
C642 C 0.51012(7) 0.51654(13) 1.19550(15) 0.0280(6) Uani 1 1 d .
H64D H 0.5362 0.5230 1.1950 0.042 Uiso 1 1 calc R
H64E H 0.5024 0.5416 1.2398 0.042 Uiso 1 1 calc R
H64F H 0.4968 0.5327 1.1454 0.042 Uiso 1 1 calc R
C643 C 0.51268(7) 0.40458(15) 1.13241(15) 0.0327(6) Uani 1 1 d .
H64G H 0.5083 0.3565 1.1377 0.049 Uiso 1 1 calc R
H64H H 0.5384 0.4122 1.1288 0.049 Uiso 1 1 calc R
H64I H 0.4980 0.4215 1.0843 0.049 Uiso 1 1 calc R
C650 C 0.24752(7) 0.42856(15) 1.00297(18) 0.0372(7) Uani 1 1 d .
C651 C 0.23546(10) 0.49843(18) 1.0283(2) 0.0585(10) Uani 1 1 d .
H65A H 0.2403 0.5316 0.9886 0.088 Uiso 1 1 calc R
H65B H 0.2490 0.5102 1.0799 0.088 Uiso 1 1 calc R
H65C H 0.2095 0.4977 1.0323 0.088 Uiso 1 1 calc R
C652 C 0.22411(8) 0.40495(17) 0.9272(2) 0.0494(9) Uani 1 1 d .
H65D H 0.2315 0.3597 0.9140 0.074 Uiso 1 1 calc R
H65E H 0.2273 0.4354 0.8835 0.074 Uiso 1 1 calc R
H65F H 0.1986 0.4046 0.9355 0.074 Uiso 1 1 calc R
C653 C 0.24085(9) 0.37897(19) 1.0690(2) 0.0604(11) Uani 1 1 d .
H65G H 0.2498 0.3346 1.0567 0.091 Uiso 1 1 calc R
H65H H 0.2148 0.3764 1.0723 0.091 Uiso 1 1 calc R
H65I H 0.2537 0.3944 1.1199 0.091 Uiso 1 1 calc R
C660 C 0.35030(7) 0.52613(13) 0.86289(15) 0.0270(5) Uani 1 1 d .
C661 C 0.39169(7) 0.52381(18) 0.8650(2) 0.0468(8) Uani 1 1 d .
H66A H 0.3992 0.4780 0.8550 0.070 Uiso 1 1 calc R
H66B H 0.4034 0.5384 0.9172 0.070 Uiso 1 1 calc R
H66C H 0.3988 0.5536 0.8240 0.070 Uiso 1 1 calc R
C662 C 0.33379(7) 0.50356(14) 0.77950(15) 0.0297(6) Uani 1 1 d .
H66D H 0.3073 0.5046 0.7753 0.044 Uiso 1 1 calc R
H66E H 0.3418 0.4579 0.7700 0.044 Uiso 1 1 calc R
H66F H 0.3418 0.5337 0.7399 0.044 Uiso 1 1 calc R
C663 C 0.33990(7) 0.59921(13) 0.87698(16) 0.0322(6) Uani 1 1 d .
H66G H 0.3139 0.6019 0.8805 0.048 Uiso 1 1 calc R
H66H H 0.3455 0.6270 0.8328 0.048 Uiso 1 1 calc R
H66I H 0.3536 0.6153 0.9266 0.048 Uiso 1 1 calc R
N1X N 0.08548(10) 0.68115(14) 0.42444(16) 0.0606(9) Uani 1 1 d .
C11X C 0.09462(8) 0.63062(13) 0.40518(16) 0.0346(6) Uani 1 1 d .
C12X C 0.10656(9) 0.56596(13) 0.37997(18) 0.0398(7) Uani 1 1 d .
H1XA H 0.0928 0.5542 0.3286 0.060 Uiso 1 1 calc R
H1XB H 0.1026 0.5320 0.4194 0.060 Uiso 1 1 calc R
H1XC H 0.1324 0.5680 0.3748 0.060 Uiso 1 1 calc R
N2X N 0.40443(10) 0.69371(17) 1.0628(2) 0.0741(10) Uani 1 1 d .
C21X C 0.40664(12) 0.6414(2) 1.0853(2) 0.0636(11) Uani 1 1 d .
C22X C 0.4089(3) 0.5739(3) 1.1157(4) 0.170(4) Uani 1 1 d .
H2XA H 0.4242 0.5471 1.0854 0.255 Uiso 1 1 calc R
H2XB H 0.3845 0.5544 1.1105 0.255 Uiso 1 1 calc R
H2XC H 0.4194 0.5745 1.1717 0.255 Uiso 1 1 calc R
N3X N 0.33205(17) 0.6744(3) 1.1986(3) 0.144(2) Uani 1 1 d .
C31X C 0.32547(17) 0.6302(3) 1.1538(3) 0.1010(17) Uani 1 1 d .
C32X C 0.3178(3) 0.5763(3) 1.0979(4) 0.168(3) Uani 1 1 d .
H3XA H 0.2915 0.5695 1.0869 0.251 Uiso 1 1 calc R
H3XB H 0.3293 0.5352 1.1203 0.251 Uiso 1 1 calc R
H3XC H 0.3272 0.5874 1.0485 0.251 Uiso 1 1 calc R

loop_
_atom_site_aniso_label
_atom_site_aniso_U_11
_atom_site_aniso_U_22
_atom_site_aniso_U_33
_atom_site_aniso_U_23
_atom_site_aniso_U_13
_atom_site_aniso_U_12
P1 0.0195(3) 0.0174(3) 0.0170(3) 0.0012(2) 0.0036(2) 0.0006(2)
C100 0.0284(13) 0.0171(11) 0.0245(12) 0.0013(10) 0.0040(10) 0.0018(9)
C111 0.0213(12) 0.0217(11) 0.0167(11) 0.0008(9) 0.0041(9) 0.0006(9)
C112 0.0233(12) 0.0243(12) 0.0197(11) 0.0022(10) 0.0039(9) 0.0036(9)
C113 0.0314(14) 0.0231(12) 0.0269(13) 0.0053(10) 0.0066(11) -0.0020(10)
C114 0.0250(14) 0.0330(14) 0.0373(15) 0.0028(12) 0.0074(11) -0.0061(11)
C115 0.0209(13) 0.0325(14) 0.0451(16) 0.0035(12) 0.0021(12) 0.0014(11)
C116 0.0243(13) 0.0224(12) 0.0307(13) 0.0059(10) 0.0009(10) 0.0023(10)
C121 0.0243(13) 0.0204(11) 0.0191(11) 0.0020(9) 0.0066(9) 0.0032(9)
C122 0.0309(14) 0.0338(14) 0.0268(13) -0.0023(11) 0.0080(11) -0.0059(11)
C123 0.0361(16) 0.0447(16) 0.0323(15) 0.0028(13) 0.0178(12) -0.0035(13)
C124 0.0443(17) 0.0390(15) 0.0221(13) 0.0042(11) 0.0117(12) 0.0136(13)
C125 0.0377(16) 0.0425(16) 0.0208(13) -0.0055(12) 0.0003(11) 0.0064(12)
C126 0.0268(13) 0.0337(14) 0.0206(12) -0.0003(11) 0.0032(10) 0.0010(11)
C131 0.0210(12) 0.0169(11) 0.0190(11) 0.0015(9) 0.0025(9) -0.0014(9)
C132 0.0228(12) 0.0269(12) 0.0184(11) -0.0029(10) 0.0041(9) 0.0008(10)
C133 0.0258(13) 0.0280(13) 0.0278(13) 0.0004(11) 0.0057(11) 0.0088(10)
C134 0.0244(13) 0.0288(13) 0.0247(13) 0.0079(11) -0.0006(10) 0.0010(10)
C135 0.0378(15) 0.0237(12) 0.0216(12) -0.0044(10) -0.0033(11) 0.0011(11)
C136 0.0303(14) 0.0217(12) 0.0245(12) -0.0025(10) 0.0018(10) 0.0063(10)
P2 0.0199(3) 0.0134(3) 0.0173(3) 0.0003(2) 0.0027(2) 0.0011(2)
C200 0.0209(12) 0.0160(10) 0.0225(12) 0.0013(9) 0.0041(9) -0.0004(9)
C211 0.0209(12) 0.0188(11) 0.0177(11) -0.0015(9) 0.0036(9) 0.0014(9)
C212 0.0231(12) 0.0208(11) 0.0221(12) 0.0032(10) 0.0040(10) -0.0003(9)
C213 0.0277(14) 0.0324(14) 0.0206(12) 0.0001(11) 0.0010(10) -0.0037(11)
C214 0.0349(15) 0.0323(14) 0.0239(13) -0.0100(11) 0.0056(11) -0.0064(11)
C215 0.0472(17) 0.0202(12) 0.0320(14) -0.0068(11) 0.0055(12) 0.0003(11)
C216 0.0422(15) 0.0180(12) 0.0211(12) -0.0002(10) 0.0009(11) 0.0053(10)
C221 0.0206(12) 0.0181(11) 0.0179(11) -0.0010(9) 0.0033(9) 0.0010(9)
C222 0.0246(13) 0.0190(11) 0.0232(12) -0.0028(10) 0.0026(10) -0.0034(9)
C223 0.0286(14) 0.0266(12) 0.0254(13) -0.0107(10) 0.0036(10) 0.0005(10)
C224 0.0225(13) 0.0374(14) 0.0301(14) -0.0105(12) 0.0074(11) 0.0007(11)
C225 0.0295(15) 0.0324(14) 0.0465(17) -0.0114(13) 0.0150(13) -0.0095(11)
C226 0.0293(14) 0.0213(12) 0.0385(15) -0.0085(11) 0.0107(12) -0.0055(10)
C231 0.0231(12) 0.0149(10) 0.0268(12) 0.0030(9) -0.0018(10) -0.0018(9)
C232 0.0339(14) 0.0233(12) 0.0252(13) 0.0037(10) -0.0025(11) -0.0020(10)
C233 0.0506(18) 0.0308(14) 0.0301(15) 0.0102(12) -0.0135(13) -0.0070(13)
C234 0.0378(17) 0.0318(15) 0.058(2) 0.0182(15) -0.0199(15) -0.0038(13)
C235 0.0251(15) 0.0294(14) 0.067(2) 0.0125(14) -0.0006(14) 0.0032(11)
C236 0.0257(14) 0.0229(12) 0.0388(15) 0.0063(11) 0.0032(11) 0.0020(10)
P3 0.0220(3) 0.0198(3) 0.0175(3) -0.0002(2) 0.0014(2) 0.0004(2)
C300 0.0253(12) 0.0175(11) 0.0180(11) 0.0001(9) 0.0012(9) 0.0012(9)
C311 0.0249(13) 0.0214(12) 0.0285(13) -0.0044(10) -0.0020(10) 0.0026(10)
C312 0.0299(15) 0.0259(13) 0.0435(16) -0.0045(12) 0.0014(12) 0.0014(11)
C313 0.0300(16) 0.0310(15) 0.074(2) -0.0116(16) -0.0088(15) -0.0037(12)
C314 0.048(2) 0.0436(18) 0.064(2) -0.0160(17) -0.0242(17) 0.0019(15)
C315 0.059(2) 0.0523(19) 0.0346(17) -0.0127(15) -0.0165(15) 0.0034(16)
C316 0.0411(17) 0.0362(15) 0.0271(14) -0.0040(12) -0.0049(12) -0.0008(12)
C321 0.0270(13) 0.0318(13) 0.0130(11) -0.0014(10) -0.0005(9) -0.0025(10)
C322 0.0295(14) 0.0435(16) 0.0242(13) 0.0040(12) 0.0020(11) 0.0070(12)
C323 0.0273(15) 0.068(2) 0.0253(14) 0.0062(14) 0.0054(11) 0.0095(14)
C324 0.0307(16) 0.073(2) 0.0199(13) 0.0031(14) 0.0045(11) -0.0103(15)
C325 0.0405(17) 0.0472(17) 0.0203(13) -0.0008(12) 0.0063(11) -0.0145(13)
C326 0.0348(15) 0.0320(14) 0.0199(12) -0.0032(11) 0.0054(11) -0.0063(11)
C331 0.0232(12) 0.0201(11) 0.0234(12) 0.0019(10) 0.0064(10) 0.0028(9)
C332 0.0326(14) 0.0247(12) 0.0233(12) -0.0024(10) 0.0032(11) 0.0030(10)
C333 0.0455(17) 0.0201(12) 0.0360(15) 0.0005(11) 0.0081(13) 0.0075(11)
C334 0.0457(17) 0.0289(14) 0.0284(14) 0.0083(11) 0.0068(12) 0.0112(12)
C335 0.0434(16) 0.0308(14) 0.0205(12) 0.0019(11) 0.0008(11) 0.0038(12)
C336 0.0324(14) 0.0229(12) 0.0236(12) 0.0011(10) 0.0030(11) 0.0013(10)
P4 0.0207(3) 0.0120(3) 0.0152(3) 0.0000(2) 0.0023(2) -0.0008(2)
C400 0.0208(12) 0.0132(10) 0.0215(11) 0.0001(9) 0.0034(9) -0.0002(8)
C411 0.0260(13) 0.0131(10) 0.0192(11) -0.0010(9) -0.0020(9) 0.0006(9)
C412 0.0308(14) 0.0173(11) 0.0280(13) 0.0014(10) 0.0004(11) -0.0043(10)
C413 0.0322(15) 0.0231(13) 0.0502(18) -0.0014(12) -0.0050(13) -0.0063(11)
C414 0.0458(18) 0.0258(14) 0.0446(18) -0.0058(13) -0.0198(14) -0.0032(12)
C415 0.0573(19) 0.0278(14) 0.0245(14) -0.0057(11) -0.0105(13) 0.0035(13)
C416 0.0358(15) 0.0205(12) 0.0240(13) -0.0014(10) 0.0013(11) 0.0028(10)
C421 0.0240(12) 0.0178(11) 0.0142(10) -0.0009(9) 0.0032(9) -0.0023(9)
C422 0.0317(14) 0.0205(12) 0.0343(14) 0.0087(11) 0.0107(11) 0.0044(10)
C423 0.0328(15) 0.0283(14) 0.0443(16) 0.0093(12) 0.0143(13) 0.0076(11)
C424 0.0275(14) 0.0303(13) 0.0250(13) 0.0045(11) 0.0097(10) -0.0025(11)
C425 0.0326(14) 0.0212(11) 0.0148(11) 0.0016(9) 0.0050(10) -0.0049(10)
C426 0.0262(13) 0.0167(10) 0.0149(11) 0.0006(9) 0.0022(9) -0.0002(9)
C431 0.0201(12) 0.0149(10) 0.0182(11) 0.0016(9) 0.0052(9) -0.0001(8)
C432 0.0322(14) 0.0157(11) 0.0206(12) -0.0013(9) 0.0002(10) -0.0025(9)
C433 0.0351(14) 0.0173(11) 0.0270(13) 0.0047(10) 0.0020(11) 0.0013(10)
C434 0.0277(13) 0.0283(13) 0.0224(12) 0.0084(10) 0.0055(10) 0.0068(10)
C435 0.0266(13) 0.0288(13) 0.0179(11) -0.0018(10) 0.0003(10) 0.0042(10)
C436 0.0246(12) 0.0178(11) 0.0215(12) -0.0032(9) 0.0031(10) -0.0002(9)
O501 0.0248(9) 0.0223(8) 0.0185(8) -0.0004(7) 0.0007(7) -0.0036(7)
O502 0.0172(8) 0.0195(8) 0.0160(8) 0.0025(6) 0.0010(6) 0.0004(6)
C511 0.0163(11) 0.0173(10) 0.0174(11) 0.0024(9) 0.0007(9) 0.0025(8)
C512 0.0194(11) 0.0176(10) 0.0137(10) 0.0032(9) 0.0019(9) 0.0029(8)
C513 0.0144(11) 0.0184(10) 0.0172(11) 0.0047(9) 0.0008(9) 0.0008(8)
C514 0.0189(11) 0.0141(10) 0.0162(11) 0.0002(8) 0.0000(9) 0.0041(8)
C515 0.0191(12) 0.0192(11) 0.0167(11) 0.0003(9) 0.0028(9) 0.0051(9)
C516 0.0174(11) 0.0191(11) 0.0207(11) 0.0038(9) 0.0024(9) 0.0035(9)
C520 0.0233(12) 0.0135(10) 0.0194(11) 0.0003(9) 0.0008(9) 0.0028(9)
C521 0.0182(11) 0.0118(10) 0.0152(10) -0.0035(8) 0.0017(8) -0.0012(8)
C522 0.0174(11) 0.0152(10) 0.0161(10) -0.0029(9) 0.0028(9) -0.0024(8)
C523 0.0244(12) 0.0139(10) 0.0160(11) -0.0005(9) 0.0031(9) -0.0004(9)
C524 0.0217(12) 0.0125(10) 0.0176(11) -0.0035(9) -0.0017(9) 0.0011(8)
C525 0.0155(11) 0.0147(10) 0.0179(11) -0.0058(9) 0.0023(9) 0.0014(8)
C526 0.0206(12) 0.0133(10) 0.0154(10) -0.0040(8) 0.0018(9) -0.0012(8)
C530 0.0221(12) 0.0249(12) 0.0190(11) -0.0022(10) 0.0054(9) 0.0003(9)
C531 0.0310(14) 0.0305(13) 0.0166(11) -0.0015(10) 0.0087(10) -0.0030(11)
C532 0.0224(13) 0.0380(14) 0.0251(13) -0.0031(11) 0.0091(10) -0.0028(11)
C533 0.0332(15) 0.0274(13) 0.0336(14) -0.0043(11) 0.0122(12) 0.0044(11)
C540 0.0199(12) 0.0231(12) 0.0225(12) 0.0023(10) 0.0050(10) -0.0025(9)
C541 0.0233(13) 0.0366(14) 0.0341(14) 0.0077(12) 0.0048(11) -0.0051(11)
C542 0.0279(14) 0.0345(14) 0.0315(14) 0.0027(11) 0.0138(11) -0.0038(11)
C543 0.0339(15) 0.0239(12) 0.0283(13) 0.0062(11) 0.0063(11) -0.0043(11)
C550 0.0174(11) 0.0214(11) 0.0172(11) 0.0023(9) 0.0068(9) 0.0012(9)
C551 0.0180(12) 0.0258(12) 0.0243(12) -0.0044(10) 0.0050(10) 0.0011(9)
C552 0.0186(12) 0.0206(11) 0.0244(12) 0.0008(10) 0.0044(9) -0.0033(9)
C553 0.0252(14) 0.0421(15) 0.0219(12) 0.0080(11) 0.0073(10) 0.0001(11)
C560 0.0198(12) 0.0204(11) 0.0175(11) -0.0008(9) 0.0038(9) -0.0024(9)
C561 0.0224(13) 0.0308(13) 0.0302(13) 0.0059(11) 0.0081(11) -0.0009(10)
C562 0.0238(12) 0.0195(11) 0.0233(12) 0.0021(10) 0.0036(10) -0.0027(9)
C563 0.0276(13) 0.0286(13) 0.0183(11) -0.0002(10) 0.0088(10) -0.0028(10)
O601 0.0177(8) 0.0225(8) 0.0201(8) -0.0045(7) 0.0000(6) -0.0005(6)
O602 0.0183(8) 0.0288(9) 0.0239(9) 0.0084(7) 0.0029(7) 0.0023(7)
C611 0.0202(12) 0.0132(10) 0.0171(11) 0.0025(9) -0.0006(9) 0.0000(8)
C612 0.0189(12) 0.0178(11) 0.0179(11) 0.0045(9) 0.0016(9) 0.0010(9)
C613 0.0164(11) 0.0185(11) 0.0227(12) 0.0062(9) -0.0007(9) 0.0003(9)
C614 0.0209(12) 0.0149(10) 0.0207(11) 0.0039(9) -0.0037(9) -0.0014(9)
C615 0.0235(12) 0.0161(10) 0.0161(11) 0.0018(9) 0.0020(9) 0.0000(9)
C616 0.0187(11) 0.0164(10) 0.0179(11) 0.0020(9) 0.0009(9) -0.0013(8)
C620 0.0254(13) 0.0191(11) 0.0228(12) 0.0013(10) -0.0052(10) -0.0033(9)
C621 0.0198(12) 0.0189(11) 0.0162(11) -0.0012(9) 0.0034(9) 0.0003(9)
C622 0.0218(12) 0.0206(11) 0.0231(12) 0.0018(9) 0.0078(10) 0.0032(9)
C623 0.0274(13) 0.0196(11) 0.0166(11) 0.0019(9) 0.0070(9) 0.0014(9)
C624 0.0228(12) 0.0171(11) 0.0173(11) -0.0013(9) -0.0021(9) -0.0038(9)
C625 0.0171(12) 0.0275(12) 0.0221(12) 0.0005(10) 0.0007(9) -0.0054(9)
C626 0.0210(12) 0.0211(11) 0.0178(11) 0.0013(9) 0.0025(9) -0.0025(9)
C630 0.0208(12) 0.0257(12) 0.0226(12) 0.0013(10) 0.0043(10) 0.0034(9)
C631 0.0312(14) 0.0251(13) 0.0302(14) -0.0027(11) 0.0024(11) 0.0040(10)
C632 0.0282(14) 0.0373(14) 0.0223(12) 0.0029(11) 0.0063(11) 0.0047(11)
C633 0.0225(13) 0.0395(15) 0.0333(14) -0.0006(12) 0.0074(11) 0.0052(11)
C640 0.0194(12) 0.0247(12) 0.0216(12) -0.0029(10) 0.0046(9) -0.0034(9)
C641 0.0185(12) 0.0216(11) 0.0281(13) -0.0035(10) 0.0047(10) 0.0003(9)
C642 0.0248(13) 0.0309(13) 0.0281(13) 0.0055(11) 0.0029(11) -0.0085(10)
C643 0.0234(14) 0.0486(17) 0.0274(13) -0.0118(12) 0.0083(11) -0.0066(12)
C650 0.0265(14) 0.0429(16) 0.0463(17) 0.0247(14) 0.0201(13) 0.0114(12)
C651 0.061(2) 0.069(2) 0.054(2) 0.0231(18) 0.0380(18) 0.0420(19)
C652 0.0193(14) 0.0511(19) 0.077(2) 0.0289(17) 0.0037(15) -0.0039(13)
C653 0.0338(18) 0.072(2) 0.082(3) 0.050(2) 0.0337(18) 0.0165(16)
C660 0.0195(13) 0.0332(14) 0.0284(13) 0.0119(11) 0.0036(10) -0.0045(10)
C661 0.0209(14) 0.066(2) 0.0540(19) 0.0332(17) 0.0075(13) -0.0042(13)
C662 0.0299(14) 0.0354(14) 0.0262(13) 0.0066(11) 0.0129(11) 0.0022(11)
C663 0.0319(15) 0.0288(13) 0.0340(14) 0.0080(12) -0.0026(12) -0.0106(11)
N1X 0.110(3) 0.0363(15) 0.0378(15) -0.0005(12) 0.0174(16) 0.0234(16)
C11X 0.0537(18) 0.0260(14) 0.0239(13) 0.0007(11) 0.0043(12) 0.0069(12)
C12X 0.0489(18) 0.0274(14) 0.0390(16) -0.0076(12) -0.0092(14) 0.0111(12)
N2X 0.087(3) 0.058(2) 0.073(2) 0.0165(18) -0.0073(19) -0.0200(18)
C21X 0.101(3) 0.052(2) 0.0340(18) 0.0052(17) -0.0078(19) -0.005(2)
C22X 0.342(12) 0.057(3) 0.123(5) 0.047(3) 0.073(6) 0.050(5)
N3X 0.173(5) 0.143(5) 0.109(4) -0.049(4) -0.010(4) 0.044(4)
C31X 0.133(5) 0.093(4) 0.077(3) -0.017(3) 0.011(3) 0.018(3)
C32X 0.246(10) 0.111(5) 0.142(6) -0.060(5) 0.012(6) -0.002(6)

loop_
_atom_type_symbol
_atom_type_description
_atom_type_scat_dispersion_real
_atom_type_scat_dispersion_imag
_atom_type_scat_source
C C 0.0033 0.0016 'International Tables Vol C Tables 4.2.6.8 and 6.1.1.4'
H H 0.0000 0.0000 'International Tables Vol C Tables 4.2.6.8 and 6.1.1.4'
O O 0.0106 0.0060 'International Tables Vol C Tables 4.2.6.8 and 6.1.1.4'
P P 0.1023 0.0942 'International Tables Vol C Tables 4.2.6.8 and 6.1.1.4'
N N 0.0061 0.0033 'International Tables Vol C Tables 4.2.6.8 and 6.1.1.4'

loop_
_geom_angle_atom_site_label_1
_geom_angle_atom_site_label_2
_geom_angle_atom_site_label_3
_geom_angle
C100 P1 C111 110.60(10)
C100 P1 C131 109.87(10)
C111 P1 C131 109.43(8)
C100 P1 C121 108.70(10)
C111 P1 C121 109.37(8)
C131 P1 C121 108.83(8)
P1 C100 H10A 109.5
P1 C100 H10B 109.5
H10A C100 H10B 109.5
P1 C100 H10C 109.5
H10A C100 H10C 109.5
H10B C100 H10C 109.5
C112 C111 C116 120.0
C112 C111 P1 120.17(8)
C116 C111 P1 119.78(8)
C113 C112 C111 120.0
C113 C112 H112 120.0
C111 C112 H112 120.0
C112 C113 C114 120.0
C112 C113 H113 120.0
C114 C113 H113 120.0
C113 C114 C115 120.0
C113 C114 H114 120.0
C115 C114 H114 120.0
C116 C115 C114 120.0
C116 C115 H115 120.0
C114 C115 H115 120.0
C115 C116 C111 120.0
C115 C116 H116 120.0
C111 C116 H116 120.0
C122 C121 C126 120.0
C122 C121 P1 118.53(9)
C126 C121 P1 121.43(9)
C121 C122 C123 120.0
C121 C122 H122 120.0
C123 C122 H122 120.0
C124 C123 C122 120.0
C124 C123 H123 120.0
C122 C123 H123 120.0
C125 C124 C123 120.0
C125 C124 H124 120.0
C123 C124 H124 120.0
C126 C125 C124 120.0
C126 C125 H125 120.0
C124 C125 H125 120.0
C125 C126 C121 120.0
C125 C126 H126 120.0
C121 C126 H126 120.0
C132 C131 C136 120.0
C132 C131 P1 120.74(8)
C136 C131 P1 119.26(8)
C133 C132 C131 120.0
C133 C132 H132 120.0
C131 C132 H132 120.0
C132 C133 C134 120.0
C132 C133 H133 120.0
C134 C133 H133 120.0
C135 C134 C133 120.0
C135 C134 H134 120.0
C133 C134 H134 120.0
C136 C135 C134 120.0
C136 C135 H135 120.0
C134 C135 H135 120.0
C135 C136 C131 120.0
C135 C136 H136 120.0
C131 C136 H136 120.0
C200 P2 C231 108.83(10)
C200 P2 C211 110.51(9)
C231 P2 C211 110.36(8)
C200 P2 C221 110.39(9)
C231 P2 C221 109.26(8)
C211 P2 C221 107.48(8)
P2 C200 H20A 109.5
P2 C200 H20B 109.5
H20A C200 H20B 109.5
P2 C200 H20C 109.5
H20A C200 H20C 109.5
H20B C200 H20C 109.5
C212 C211 C216 120.0
C212 C211 P2 118.72(8)
C216 C211 P2 120.92(8)
C213 C212 C211 120.0
C213 C212 H212 120.0
C211 C212 H212 120.0
C212 C213 C214 120.0
C212 C213 H213 120.0
C214 C213 H213 120.0
C215 C214 C213 120.0
C215 C214 H214 120.0
C213 C214 H214 120.0
C216 C215 C214 120.0
C216 C215 H215 120.0
C214 C215 H215 120.0
C215 C216 C211 120.0
C215 C216 H216 120.0
C211 C216 H216 120.0
C222 C221 C226 120.0
C222 C221 P2 120.96(8)
C226 C221 P2 119.04(8)
C221 C222 C223 120.0
C221 C222 H222 120.0
C223 C222 H222 120.0
C224 C223 C222 120.0
C224 C223 H223 120.0
C222 C223 H223 120.0
C223 C224 C225 120.0
C223 C224 H224 120.0
C225 C224 H224 120.0
C226 C225 C224 120.0
C226 C225 H225 120.0
C224 C225 H225 120.0
C225 C226 C221 120.0
C225 C226 H226 120.0
C221 C226 H226 120.0
C232 C231 C236 120.0
C232 C231 P2 120.62(9)
C236 C231 P2 119.19(9)
C231 C232 C233 120.0
C231 C232 H232 120.0
C233 C232 H232 120.0
C234 C233 C232 120.0
C234 C233 H233 120.0
C232 C233 H233 120.0
C235 C234 C233 120.0
C235 C234 H234 120.0
C233 C234 H234 120.0
C234 C235 C236 120.0
C234 C235 H235 120.0
C236 C235 H235 120.0
C235 C236 C231 120.0
C235 C236 H236 120.0
C231 C236 H236 120.0
C300 P3 C331 109.34(9)
C300 P3 C311 110.55(10)
C331 P3 C311 109.13(8)
C300 P3 C321 110.09(10)
C331 P3 C321 109.74(8)
C311 P3 C321 107.97(8)
P3 C300 H30A 109.5
P3 C300 H30B 109.5
H30A C300 H30B 109.5
P3 C300 H30C 109.5
H30A C300 H30C 109.5
H30B C300 H30C 109.5
C312 C311 C316 120.0
C312 C311 P3 119.78(10)
C316 C311 P3 120.17(10)
C313 C312 C311 120.0
C313 C312 H312 120.0
C311 C312 H312 120.0
C312 C313 C314 120.0
C312 C313 H313 120.0
C314 C313 H313 120.0
C313 C314 C315 120.0
C313 C314 H314 120.0
C315 C314 H314 120.0
C314 C315 C316 120.0
C314 C315 H315 120.0
C316 C315 H315 120.0
C315 C316 C311 120.0
C315 C316 H316 120.0
C311 C316 H316 120.0
C322 C321 C326 120.0
C322 C321 P3 119.65(9)
C326 C321 P3 120.35(9)
C323 C322 C321 120.0
C323 C322 H322 120.0
C321 C322 H322 120.0
C322 C323 C324 120.0
C322 C323 H323 120.0
C324 C323 H323 120.0
C325 C324 C323 120.0
C325 C324 H324 120.0
C323 C324 H324 120.0
C324 C325 C326 120.0
C324 C325 H325 120.0
C326 C325 H325 120.0
C325 C326 C321 120.0
C325 C326 H326 120.0
C321 C326 H326 120.0
C332 C331 C336 120.0
C332 C331 P3 121.56(8)
C336 C331 P3 118.43(8)
C331 C332 C333 120.0
C331 C332 H332 120.0
C333 C332 H332 120.0
C332 C333 C334 120.0
C332 C333 H333 120.0
C334 C333 H333 120.0
C335 C334 C333 120.0
C335 C334 H334 120.0
C333 C334 H334 120.0
C334 C335 C336 120.0
C334 C335 H335 120.0
C336 C335 H335 120.0
C335 C336 C331 120.0
C335 C336 H336 120.0
C331 C336 H336 120.0
C411 P4 C400 108.54(9)
C411 P4 C431 109.14(7)
C400 P4 C431 110.31(9)
C411 P4 C421 109.94(8)
C400 P4 C421 110.53(9)
C431 P4 C421 108.36(8)
P4 C400 H40A 109.5
P4 C400 H40B 109.5
H40A C400 H40B 109.5
P4 C400 H40C 109.5
H40A C400 H40C 109.5
H40B C400 H40C 109.5
C412 C411 C416 120.0
C412 C411 P4 118.54(9)
C416 C411 P4 121.34(9)
C411 C412 C413 120.0
C411 C412 H412 120.0
C413 C412 H412 120.0
C412 C413 C414 120.0
C412 C413 H413 120.0
C414 C413 H413 120.0
C415 C414 C413 120.0
C415 C414 H414 120.0
C413 C414 H414 120.0
C416 C415 C414 120.0
C416 C415 H415 120.0
C414 C415 H415 120.0
C415 C416 C411 120.0
C415 C416 H416 120.0
C411 C416 H416 120.0
C422 C421 C426 120.0
C422 C421 P4 119.60(8)
C426 C421 P4 120.35(8)
C421 C422 C423 120.0
C421 C422 H422 120.0
C423 C422 H422 120.0
C422 C423 C424 120.0
C422 C423 H423 120.0
C424 C423 H423 120.0
C425 C424 C423 120.0
C425 C424 H424 120.0
C423 C424 H424 120.0
C426 C425 C424 120.0
C426 C425 H425 120.0
C424 C425 H425 120.0
C425 C426 C421 120.0
C425 C426 H426 120.0
C421 C426 H426 120.0
C432 C431 C436 120.0
C432 C431 P4 120.94(8)
C436 C431 P4 118.96(8)
C433 C432 C431 120.0
C433 C432 H432 120.0
C431 C432 H432 120.0
C432 C433 C434 120.0
C432 C433 H433 120.0
C434 C433 H433 120.0
C435 C434 C433 120.0
C435 C434 H434 120.0
C433 C434 H434 120.0
C434 C435 C436 120.0
C434 C435 H435 120.0
C436 C435 H435 120.0
C435 C436 C431 120.0
C435 C436 H436 120.0
C431 C436 H436 120.0
O501 C511 C512 121.4(2)
O501 C511 C516 121.7(2)
C512 C511 C516 116.81(19)
C513 C512 C511 119.9(2)
C513 C512 C530 120.4(2)
C511 C512 C530 119.77(19)
C512 C513 C514 123.3(2)
C512 C513 H513 118.4
C514 C513 H513 118.4
C513 C514 C515 116.9(2)
C513 C514 C520 120.4(2)
C515 C514 C520 122.2(2)
C516 C515 C514 123.3(2)
C516 C515 H515 118.4
C514 C515 H515 118.4
C515 C516 C511 119.6(2)
C515 C516 C540 121.1(2)
C511 C516 C540 119.2(2)
C514 C520 C524 112.15(17)
C514 C520 H52A 109.2
C524 C520 H52A 109.2
C514 C520 H52B 109.2
C524 C520 H52B 109.2
H52A C520 H52B 107.9
O502 C521 C526 121.70(19)
O502 C521 C522 121.67(19)
C526 C521 C522 116.63(19)
C523 C522 C521 119.8(2)
C523 C522 C550 120.98(19)
C521 C522 C550 119.11(19)
C522 C523 C524 123.1(2)
C522 C523 H523 118.4
C524 C523 H523 118.4
C525 C524 C523 116.9(2)
C525 C524 C520 120.6(2)
C523 C524 C520 122.0(2)
C526 C525 C524 123.4(2)
C526 C525 H525 118.3
C524 C525 H525 118.3
C525 C526 C521 119.9(2)
C525 C526 C560 120.2(2)
C521 C526 C560 119.88(19)
C532 C530 C531 107.5(2)
C532 C530 C512 112.47(19)
C531 C530 C512 110.23(19)
C532 C530 C533 106.6(2)
C531 C530 C533 109.6(2)
C512 C530 C533 110.31(19)
C530 C531 H53A 109.5
C530 C531 H53B 109.5
H53A C531 H53B 109.5
C530 C531 H53C 109.5
H53A C531 H53C 109.5
H53B C531 H53C 109.5
C530 C532 H53D 109.5
C530 C532 H53E 109.5
H53D C532 H53E 109.5
C530 C532 H53F 109.5
H53D C532 H53F 109.5
H53E C532 H53F 109.5
C530 C533 H53G 109.5
C530 C533 H53H 109.5
H53G C533 H53H 109.5
C530 C533 H53I 109.5
H53G C533 H53I 109.5
H53H C533 H53I 109.5
C542 C540 C543 107.2(2)
C542 C540 C541 107.6(2)
C543 C540 C541 109.0(2)
C542 C540 C516 112.65(19)
C543 C540 C516 108.53(19)
C541 C540 C516 111.68(19)
C540 C541 H54A 109.5
C540 C541 H54B 109.5
H54A C541 H54B 109.5
C540 C541 H54C 109.5
H54A C541 H54C 109.5
H54B C541 H54C 109.5
C540 C542 H54D 109.5
C540 C542 H54E 109.5
H54D C542 H54E 109.5
C540 C542 H54F 109.5
H54D C542 H54F 109.5
H54E C542 H54F 109.5
C540 C543 H54G 109.5
C540 C543 H54H 109.5
H54G C543 H54H 109.5
C540 C543 H54I 109.5
H54G C543 H54I 109.5
H54H C543 H54I 109.5
C552 C550 C522 112.18(18)
C552 C550 C553 106.42(19)
C522 C550 C553 112.55(19)
C552 C550 C551 110.85(18)
C522 C550 C551 107.21(18)
C553 C550 C551 107.58(19)
C550 C551 H55A 109.5
C550 C551 H55B 109.5
H55A C551 H55B 109.5
C550 C551 H55C 109.5
H55A C551 H55C 109.5
H55B C551 H55C 109.5
C550 C552 H55D 109.5
C550 C552 H55E 109.5
H55D C552 H55E 109.5
C550 C552 H55F 109.5
H55D C552 H55F 109.5
H55E C552 H55F 109.5
C550 C553 H55G 109.5
C550 C553 H55H 109.5
H55G C553 H55H 109.5
C550 C553 H55I 109.5
H55G C553 H55I 109.5
H55H C553 H55I 109.5
C563 C560 C561 106.49(19)
C563 C560 C526 110.61(18)
C561 C560 C526 112.71(19)
C563 C560 C562 110.03(19)
C561 C560 C562 107.31(19)
C526 C560 C562 109.59(18)
C560 C561 H56A 109.5
C560 C561 H56B 109.5
H56A C561 H56B 109.5
C560 C561 H56C 109.5
H56A C561 H56C 109.5
H56B C561 H56C 109.5
C560 C562 H56D 109.5
C560 C562 H56E 109.5
H56D C562 H56E 109.5
C560 C562 H56F 109.5
H56D C562 H56F 109.5
H56E C562 H56F 109.5
C560 C563 H56G 109.5
C560 C563 H56H 109.5
H56G C563 H56H 109.5
C560 C563 H56I 109.5
H56G C563 H56I 109.5
H56H C563 H56I 109.5
O601 C611 C616 121.5(2)
O601 C611 C612 121.9(2)
C616 C611 C612 116.61(19)
C613 C612 C611 119.5(2)
C613 C612 C630 120.6(2)
C611 C612 C630 119.85(19)
C612 C613 C614 123.5(2)
C612 C613 H613 118.3
C614 C613 H613 118.3
C615 C614 C613 116.8(2)
C615 C614 C620 120.8(2)
C613 C614 C620 122.4(2)
C614 C615 C616 123.7(2)
C614 C615 H615 118.2
C616 C615 H615 118.2
C615 C616 C611 119.8(2)
C615 C616 C640 119.6(2)
C611 C616 C640 120.59(19)
C624 C620 C614 115.63(19)
C624 C620 H62A 108.4
C614 C620 H62A 108.4
C624 C620 H62B 108.4
C614 C620 H62B 108.4
H62A C620 H62B 107.4
O602 C621 C622 121.4(2)
O602 C621 C626 121.6(2)
C622 C621 C626 117.0(2)
C623 C622 C621 119.5(2)
C623 C622 C650 121.0(2)
C621 C622 C650 119.6(2)
C624 C623 C622 123.6(2)
C624 C623 H623 118.2
C622 C623 H623 118.2
C623 C624 C625 117.2(2)
C623 C624 C620 121.4(2)
C625 C624 C620 121.3(2)
C624 C625 C626 123.3(2)
C624 C625 H625 118.3
C626 C625 H625 118.3
C625 C626 C621 119.4(2)
C625 C626 C660 121.1(2)
C621 C626 C660 119.5(2)
C632 C630 C633 106.9(2)
C632 C630 C612 109.89(19)
C633 C630 C612 112.6(2)
C632 C630 C631 110.0(2)
C633 C630 C631 107.1(2)
C612 C630 C631 110.2(2)
C630 C631 H63A 109.5
C630 C631 H63B 109.5
H63A C631 H63B 109.5
C630 C631 H63C 109.5
H63A C631 H63C 109.5
H63B C631 H63C 109.5
C630 C632 H63D 109.5
C630 C632 H63E 109.5
H63D C632 H63E 109.5
C630 C632 H63F 109.5
H63D C632 H63F 109.5
H63E C632 H63F 109.5
C630 C633 H63G 109.5
C630 C633 H63H 109.5
H63G C633 H63H 109.5
C630 C633 H63I 109.5
H63G C633 H63I 109.5
H63H C633 H63I 109.5
C641 C640 C643 106.4(2)
C641 C640 C616 111.55(19)
C643 C640 C616 112.77(19)
C641 C640 C642 110.55(19)
C643 C640 C642 107.8(2)
C616 C640 C642 107.75(19)
C640 C641 H64A 109.5
C640 C641 H64B 109.5
H64A C641 H64B 109.5
C640 C641 H64C 109.5
H64A C641 H64C 109.5
H64B C641 H64C 109.5
C640 C642 H64D 109.5
C640 C642 H64E 109.5
H64D C642 H64E 109.5
C640 C642 H64F 109.5
H64D C642 H64F 109.5
H64E C642 H64F 109.5
C640 C643 H64G 109.5
C640 C643 H64H 109.5
H64G C643 H64H 109.5
C640 C643 H64I 109.5
H64G C643 H64I 109.5
H64H C643 H64I 109.5
C652 C650 C622 111.5(2)
C652 C650 C653 106.6(3)
C622 C650 C653 112.4(2)
C652 C650 C651 111.1(3)
C622 C650 C651 108.0(3)
C653 C650 C651 107.2(3)
C650 C651 H65A 109.5
C650 C651 H65B 109.5
H65A C651 H65B 109.5
C650 C651 H65C 109.5
H65A C651 H65C 109.5
H65B C651 H65C 109.5
C650 C652 H65D 109.5
C650 C652 H65E 109.5
H65D C652 H65E 109.5
C650 C652 H65F 109.5
H65D C652 H65F 109.5
H65E C652 H65F 109.5
C650 C653 H65G 109.5
C650 C653 H65H 109.5
H65G C653 H65H 109.5
C650 C653 H65I 109.5
H65G C653 H65I 109.5
H65H C653 H65I 109.5
C662 C660 C661 106.7(2)
C662 C660 C663 110.2(2)
C661 C660 C663 107.3(2)
C662 C660 C626 110.4(2)
C661 C660 C626 112.5(2)
C663 C660 C626 109.7(2)
C660 C661 H66A 109.5
C660 C661 H66B 109.5
H66A C661 H66B 109.5
C660 C661 H66C 109.5
H66A C661 H66C 109.5
H66B C661 H66C 109.5
C660 C662 H66D 109.5
C660 C662 H66E 109.5
H66D C662 H66E 109.5
C660 C662 H66F 109.5
H66D C662 H66F 109.5
H66E C662 H66F 109.5
C660 C663 H66G 109.5
C660 C663 H66H 109.5
H66G C663 H66H 109.5
C660 C663 H66I 109.5
H66G C663 H66I 109.5
H66H C663 H66I 109.5
N1X C11X C12X 179.5(4)
C11X C12X H1XA 109.5
C11X C12X H1XB 109.5
H1XA C12X H1XB 109.5
C11X C12X H1XC 109.5
H1XA C12X H1XC 109.5
H1XB C12X H1XC 109.5
N2X C21X C22X 178.7(6)
C21X C22X H2XA 109.5
C21X C22X H2XB 109.5
H2XA C22X H2XB 109.5
C21X C22X H2XC 109.5
H2XA C22X H2XC 109.5
H2XB C22X H2XC 109.5
N3X C31X C32X 179.0(8)
C31X C32X H3XA 109.5
C31X C32X H3XB 109.5
H3XA C32X H3XB 109.5
C31X C32X H3XC 109.5
H3XA C32X H3XC 109.5
H3XB C32X H3XC 109.5

loop_
_geom_bond_atom_site_label_1
_geom_bond_atom_site_label_2
_geom_bond_distance
P1 C100 1.791(2)
P1 C111 1.7970(12)
P1 C131 1.7993(13)
P1 C121 1.8002(13)
C100 H10A 0.9800
C100 H10B 0.9800
C100 H10C 0.9800
C111 C112 1.3900
C111 C116 1.3900
C112 C113 1.3900
C112 H112 0.9500
C113 C114 1.3900
C113 H113 0.9500
C114 C115 1.3900
C114 H114 0.9500
C115 C116 1.3900
C115 H115 0.9500
C116 H116 0.9500
C121 C122 1.3900
C121 C126 1.3900
C122 C123 1.3900
C122 H122 0.9500
C123 C124 1.3900
C123 H123 0.9500
C124 C125 1.3900
C124 H124 0.9500
C125 C126 1.3900
C125 H125 0.9500
C126 H126 0.9500
C131 C132 1.3900
C131 C136 1.3900
C132 C133 1.3900
C132 H132 0.9500
C133 C134 1.3900
C133 H133 0.9500
C134 C135 1.3900
C134 H134 0.9500
C135 C136 1.3900
C135 H135 0.9500
C136 H136 0.9500
P2 C200 1.789(2)
P2 C231 1.7910(13)
P2 C211 1.7975(12)
P2 C221 1.7992(12)
C200 H20A 0.9800
C200 H20B 0.9800
C200 H20C 0.9800
C211 C212 1.3900
C211 C216 1.3900
C212 C213 1.3900
C212 H212 0.9500
C213 C214 1.3900
C213 H213 0.9500
C214 C215 1.3900
C214 H214 0.9500
C215 C216 1.3900
C215 H215 0.9500
C216 H216 0.9500
C221 C222 1.3900
C221 C226 1.3900
C222 C223 1.3900
C222 H222 0.9500
C223 C224 1.3900
C223 H223 0.9500
C224 C225 1.3900
C224 H224 0.9500
C225 C226 1.3900
C225 H225 0.9500
C226 H226 0.9500
C231 C232 1.3900
C231 C236 1.3900
C232 C233 1.3900
C232 H232 0.9500
C233 C234 1.3900
C233 H233 0.9500
C234 C235 1.3900
C234 H234 0.9500
C235 C236 1.3900
C235 H235 0.9500
C236 H236 0.9500
P3 C300 1.780(2)
P3 C331 1.7971(12)
P3 C311 1.7995(14)
P3 C321 1.8001(13)
C300 H30A 0.9800
C300 H30B 0.9800
C300 H30C 0.9800
C311 C312 1.3900
C311 C316 1.3900
C312 C313 1.3900
C312 H312 0.9500
C313 C314 1.3900
C313 H313 0.9500
C314 C315 1.3900
C314 H314 0.9500
C315 C316 1.3900
C315 H315 0.9500
C316 H316 0.9500
C321 C322 1.3900
C321 C326 1.3900
C322 C323 1.3900
C322 H322 0.9500
C323 C324 1.3900
C323 H323 0.9500
C324 C325 1.3900
C324 H324 0.9500
C325 C326 1.3900
C325 H325 0.9500
C326 H326 0.9500
C331 C332 1.3900
C331 C336 1.3900
C332 C333 1.3900
C332 H332 0.9500
C333 C334 1.3900
C333 H333 0.9500
C334 C335 1.3900
C334 H334 0.9500
C335 C336 1.3900
C335 H335 0.9500
C336 H336 0.9500
P4 C411 1.7819(13)
P4 C400 1.788(2)
P4 C431 1.7959(11)
P4 C421 1.7996(12)
C400 H40A 0.9800
C400 H40B 0.9800
C400 H40C 0.9800
C411 C412 1.3900
C411 C416 1.3900
C412 C413 1.3900
C412 H412 0.9500
C413 C414 1.3900
C413 H413 0.9500
C414 C415 1.3900
C414 H414 0.9500
C415 C416 1.3900
C415 H415 0.9500
C416 H416 0.9500
C421 C422 1.3900
C421 C426 1.3900
C422 C423 1.3900
C422 H422 0.9500
C423 C424 1.3900
C423 H423 0.9500
C424 C425 1.3900
C424 H424 0.9500
C425 C426 1.3900
C425 H425 0.9500
C426 H426 0.9500
C431 C432 1.3900
C431 C436 1.3900
C432 C433 1.3900
C432 H432 0.9500
C433 C434 1.3900
C433 H433 0.9500
C434 C435 1.3900
C434 H434 0.9500
C435 C436 1.3900
C435 H435 0.9500
C436 H436 0.9500
O501 C511 1.299(3)
O502 C521 1.307(3)
C511 C512 1.444(3)
C511 C516 1.451(3)
C512 C513 1.391(3)
C512 C530 1.539(3)
C513 C514 1.395(3)
C513 H513 0.9500
C514 C515 1.396(3)
C514 C520 1.519(3)
C515 C516 1.392(3)
C515 H515 0.9500
C516 C540 1.546(3)
C520 C524 1.521(3)
C520 H52A 0.9900
C520 H52B 0.9900
C521 C526 1.448(3)
C521 C522 1.449(3)
C522 C523 1.394(3)
C522 C550 1.541(3)
C523 C524 1.397(3)
C523 H523 0.9500
C524 C525 1.394(3)
C525 C526 1.387(3)
C525 H525 0.9500
C526 C560 1.540(3)
C530 C532 1.535(3)
C530 C531 1.536(3)
C530 C533 1.539(3)
C531 H53A 0.9800
C531 H53B 0.9800
C531 H53C 0.9800
C532 H53D 0.9800
C532 H53E 0.9800
C532 H53F 0.9800
C533 H53G 0.9800
C533 H53H 0.9800
C533 H53I 0.9800
C540 C542 1.537(3)
C540 C543 1.540(3)
C540 C541 1.546(3)
C541 H54A 0.9800
C541 H54B 0.9800
C541 H54C 0.9800
C542 H54D 0.9800
C542 H54E 0.9800
C542 H54F 0.9800
C543 H54G 0.9800
C543 H54H 0.9800
C543 H54I 0.9800
C550 C552 1.534(3)
C550 C553 1.543(3)
C550 C551 1.544(3)
C551 H55A 0.9800
C551 H55B 0.9800
C551 H55C 0.9800
C552 H55D 0.9800
C552 H55E 0.9800
C552 H55F 0.9800
C553 H55G 0.9800
C553 H55H 0.9800
C553 H55I 0.9800
C560 C563 1.536(3)
C560 C561 1.538(3)
C560 C562 1.544(3)
C561 H56A 0.9800
C561 H56B 0.9800
C561 H56C 0.9800
C562 H56D 0.9800
C562 H56E 0.9800
C562 H56F 0.9800
C563 H56G 0.9800
C563 H56H 0.9800
C563 H56I 0.9800
O601 C611 1.307(3)
O602 C621 1.301(3)
C611 C616 1.448(3)
C611 C612 1.451(3)
C612 C613 1.396(3)
C612 C630 1.543(3)
C613 C614 1.396(3)
C613 H613 0.9500
C614 C615 1.387(3)
C614 C620 1.520(3)
C615 C616 1.392(3)
C615 H615 0.9500
C616 C640 1.540(3)
C620 C624 1.513(3)
C620 H62A 0.9900
C620 H62B 0.9900
C621 C622 1.445(3)
C621 C626 1.451(3)
C622 C623 1.394(3)
C622 C650 1.534(4)
C623 C624 1.385(3)
C623 H623 0.9500
C624 C625 1.390(3)
C625 C626 1.393(3)
C625 H625 0.9500
C626 C660 1.541(3)
C630 C632 1.537(3)
C630 C633 1.543(3)
C630 C631 1.548(3)
C631 H63A 0.9800
C631 H63B 0.9800
C631 H63C 0.9800
C632 H63D 0.9800
C632 H63E 0.9800
C632 H63F 0.9800
C633 H63G 0.9800
C633 H63H 0.9800
C633 H63I 0.9800
C640 C641 1.537(3)
C640 C643 1.539(3)
C640 C642 1.542(3)
C641 H64A 0.9800
C641 H64B 0.9800
C641 H64C 0.9800
C642 H64D 0.9800
C642 H64E 0.9800
C642 H64F 0.9800
C643 H64G 0.9800
C643 H64H 0.9800
C643 H64I 0.9800
C650 C652 1.529(5)
C650 C653 1.543(4)
C650 C651 1.546(4)
C651 H65A 0.9800
C651 H65B 0.9800
C651 H65C 0.9800
C652 H65D 0.9800
C652 H65E 0.9800
C652 H65F 0.9800
C653 H65G 0.9800
C653 H65H 0.9800
C653 H65I 0.9800
C660 C662 1.535(4)
C660 C661 1.537(4)
C660 C663 1.538(4)
C661 H66A 0.9800
C661 H66B 0.9800
C661 H66C 0.9800
C662 H66D 0.9800
C662 H66E 0.9800
C662 H66F 0.9800
C663 H66G 0.9800
C663 H66H 0.9800
C663 H66I 0.9800
N1X C11X 1.128(4)
C11X C12X 1.450(4)
C12X H1XA 0.9800
C12X H1XB 0.9800
C12X H1XC 0.9800
N2X C21X 1.112(5)
C21X C22X 1.442(6)
C22X H2XA 0.9800
C22X H2XB 0.9800
C22X H2XC 0.9800
N3X C31X 1.171(7)
C31X C32X 1.440(8)
C32X H3XA 0.9800
C32X H3XB 0.9800
C32X H3XC 0.9800

loop_
_geom_torsion_atom_site_label_1
_geom_torsion_atom_site_label_2
_geom_torsion_atom_site_label_3
_geom_torsion_atom_site_label_4
_geom_torsion
C100 P1 C111 C112 -137.26(12)
C131 P1 C111 C112 -16.07(12)
C121 P1 C111 C112 103.05(11)
C100 P1 C111 C116 45.39(13)
C131 P1 C111 C116 166.57(9)
C121 P1 C111 C116 -74.30(11)
C116 C111 C112 C113 0.0
P1 C111 C112 C113 -177.35(12)
C111 C112 C113 C114 0.0
C112 C113 C114 C115 0.0
C113 C114 C115 C116 0.0
C114 C115 C116 C111 0.0
C112 C111 C116 C115 0.0
P1 C111 C116 C115 177.36(12)
C100 P1 C121 C122 70.19(13)
C111 P1 C121 C122 -168.95(9)
C131 P1 C121 C122 -49.45(11)
C100 P1 C121 C126 -107.53(13)
C111 P1 C121 C126 13.32(12)
C131 P1 C121 C126 132.83(10)
C126 C121 C122 C123 0.0
P1 C121 C122 C123 -177.75(12)
C121 C122 C123 C124 0.0
C122 C123 C124 C125 0.0
C123 C124 C125 C126 0.0
C124 C125 C126 C121 0.0
C122 C121 C126 C125 0.0
P1 C121 C126 C125 177.69(13)
C100 P1 C131 C132 -150.00(11)
C111 P1 C131 C132 88.38(11)
C121 P1 C131 C132 -31.08(12)
C100 P1 C131 C136 31.04(13)
C111 P1 C131 C136 -90.58(11)
C121 P1 C131 C136 149.96(9)
C136 C131 C132 C133 0.0
P1 C131 C132 C133 -178.95(12)
C131 C132 C133 C134 0.0
C132 C133 C134 C135 0.0
C133 C134 C135 C136 0.0
C134 C135 C136 C131 0.0
C132 C131 C136 C135 0.0
P1 C131 C136 C135 178.97(12)
C200 P2 C211 C212 39.22(13)
C231 P2 C211 C212 159.64(9)
C221 P2 C211 C212 -81.30(11)
C200 P2 C211 C216 -147.62(11)
C231 P2 C211 C216 -27.20(12)
C221 P2 C211 C216 91.86(11)
C216 C211 C212 C213 0.0
P2 C211 C212 C213 173.23(12)
C211 C212 C213 C214 0.0
C212 C213 C214 C215 0.0
C213 C214 C215 C216 0.0
C214 C215 C216 C211 0.0
C212 C211 C216 C215 0.0
P2 C211 C216 C215 -173.07(13)
C200 P2 C221 C222 28.02(13)
C231 P2 C221 C222 -91.63(11)
C211 P2 C221 C222 148.61(9)
C200 P2 C221 C226 -152.40(11)
C231 P2 C221 C226 87.95(11)
C211 P2 C221 C226 -31.81(11)
C226 C221 C222 C223 0.0
P2 C221 C222 C223 179.58(12)
C221 C222 C223 C224 0.0
C222 C223 C224 C225 0.0
C223 C224 C225 C226 0.0
C224 C225 C226 C221 0.0
C222 C221 C226 C225 0.0
P2 C221 C226 C225 -179.58(12)
C200 P2 C231 C232 -105.55(12)
C211 P2 C231 C232 133.03(10)
C221 P2 C231 C232 15.06(12)
C200 P2 C231 C236 69.33(12)
C211 P2 C231 C236 -52.09(11)
C221 P2 C231 C236 -170.07(9)
C236 C231 C232 C233 0.0
P2 C231 C232 C233 174.84(12)
C231 C232 C233 C234 0.0
C232 C233 C234 C235 0.0
C233 C234 C235 C236 0.0
C234 C235 C236 C231 0.0
C232 C231 C236 C235 0.0
P2 C231 C236 C235 -174.91(12)
C300 P3 C311 C312 72.63(13)
C331 P3 C311 C312 -47.66(12)
C321 P3 C311 C312 -166.89(10)
C300 P3 C311 C316 -104.80(13)
C331 P3 C311 C316 134.91(11)
C321 P3 C311 C316 15.68(12)
C316 C311 C312 C313 0.0
P3 C311 C312 C313 -177.43(13)
C311 C312 C313 C314 0.0
C312 C313 C314 C315 0.0
C313 C314 C315 C316 0.0
C314 C315 C316 C311 0.0
C312 C311 C316 C315 0.0
P3 C311 C316 C315 177.42(13)
C300 P3 C321 C322 -155.15(11)
C331 P3 C321 C322 -34.77(11)
C311 P3 C321 C322 84.08(11)
C300 P3 C321 C326 25.24(13)
C331 P3 C321 C326 145.62(9)
C311 P3 C321 C326 -95.53(11)
C326 C321 C322 C323 0.0
P3 C321 C322 C323 -179.61(12)
C321 C322 C323 C324 0.0
C322 C323 C324 C325 0.0
C323 C324 C325 C326 0.0
C324 C325 C326 C321 0.0
C322 C321 C326 C325 0.0
P3 C321 C326 C325 179.61(12)
C300 P3 C331 C332 -142.94(12)
C311 P3 C331 C332 -21.91(13)
C321 P3 C331 C332 96.22(11)
C300 P3 C331 C336 38.20(13)
C311 P3 C331 C336 159.23(10)
C321 P3 C331 C336 -82.64(11)
C336 C331 C332 C333 0.0
P3 C331 C332 C333 -178.84(13)
C331 C332 C333 C334 0.0
C332 C333 C334 C335 0.0
C333 C334 C335 C336 0.0
C334 C335 C336 C331 0.0
C332 C331 C336 C335 0.0
P3 C331 C336 C335 178.88(13)
C400 P4 C411 C412 -68.02(12)
C431 P4 C411 C412 52.24(11)
C421 P4 C411 C412 170.97(9)
C400 P4 C411 C416 107.91(12)
C431 P4 C411 C416 -131.83(10)
C421 P4 C411 C416 -13.11(12)
C416 C411 C412 C413 0.0
P4 C411 C412 C413 175.98(12)
C411 C412 C413 C414 0.0
C412 C413 C414 C415 0.0
C413 C414 C415 C416 0.0
C414 C415 C416 C411 0.0
C412 C411 C416 C415 0.0
P4 C411 C416 C415 -175.87(12)
C411 P4 C421 C422 -90.83(10)
C400 P4 C421 C422 149.37(11)
C431 P4 C421 C422 28.38(11)
C411 P4 C421 C426 91.78(10)
C400 P4 C421 C426 -28.03(13)
C431 P4 C421 C426 -149.01(9)
C426 C421 C422 C423 0.0
P4 C421 C422 C423 -177.40(12)
C421 C422 C423 C424 0.0
C422 C423 C424 C425 0.0
C423 C424 C425 C426 0.0
C424 C425 C426 C421 0.0
C422 C421 C426 C425 0.0
P4 C421 C426 C425 177.38(12)
C411 P4 C431 C432 24.31(12)
C400 P4 C431 C432 143.48(11)
C421 P4 C431 C432 -95.39(10)
C411 P4 C431 C436 -159.24(9)
C400 P4 C431 C436 -40.08(13)
C421 P4 C431 C436 81.05(10)
C436 C431 C432 C433 0.0
P4 C431 C432 C433 176.41(12)
C431 C432 C433 C434 0.0
C432 C433 C434 C435 0.0
C433 C434 C435 C436 0.0
C434 C435 C436 C431 0.0
C432 C431 C436 C435 0.0
P4 C431 C436 C435 -176.48(12)
O501 C511 C512 C513 -176.55(19)
C516 C511 C512 C513 3.8(3)
O501 C511 C512 C530 4.6(3)
C516 C511 C512 C530 -175.04(19)
C511 C512 C513 C514 0.2(3)
C530 C512 C513 C514 179.1(2)
C512 C513 C514 C515 -2.8(3)
C512 C513 C514 C520 -175.20(19)
C513 C514 C515 C516 1.1(3)
C520 C514 C515 C516 173.4(2)
C514 C515 C516 C511 3.0(3)
C514 C515 C516 C540 -174.0(2)
O501 C511 C516 C515 175.0(2)
C512 C511 C516 C515 -5.4(3)
O501 C511 C516 C540 -8.0(3)
C512 C511 C516 C540 171.66(19)
C513 C514 C520 C524 86.7(3)
C515 C514 C520 C524 -85.3(3)
O502 C521 C522 C523 175.54(19)
C526 C521 C522 C523 -4.7(3)
O502 C521 C522 C550 -8.5(3)
C526 C521 C522 C550 171.21(18)
C521 C522 C523 C524 2.1(3)
C550 C522 C523 C524 -173.7(2)
C522 C523 C524 C525 1.4(3)
C522 C523 C524 C520 174.0(2)
C514 C520 C524 C525 77.6(3)
C514 C520 C524 C523 -94.8(2)
C523 C524 C525 C526 -2.2(3)
C520 C524 C525 C526 -174.93(19)
C524 C525 C526 C521 -0.6(3)
C524 C525 C526 C560 177.71(19)
O502 C521 C526 C525 -176.26(19)
C522 C521 C526 C525 4.0(3)
O502 C521 C526 C560 5.4(3)
C522 C521 C526 C560 -174.32(18)
C513 C512 C530 C532 -2.4(3)
C511 C512 C530 C532 176.4(2)
C513 C512 C530 C531 117.5(2)
C511 C512 C530 C531 -63.6(3)
C513 C512 C530 C533 -121.2(2)
C511 C512 C530 C533 57.6(3)
C515 C516 C540 C542 -0.1(3)
C511 C516 C540 C542 -177.1(2)
C515 C516 C540 C543 118.5(2)
C511 C516 C540 C543 -58.5(3)
C515 C516 C540 C541 -121.3(2)
C511 C516 C540 C541 61.7(3)
C523 C522 C550 C552 -123.7(2)
C521 C522 C550 C552 60.5(3)
C523 C522 C550 C553 -3.7(3)
C521 C522 C550 C553 -179.6(2)
C523 C522 C550 C551 114.4(2)
C521 C522 C550 C551 -61.5(2)
C525 C526 C560 C563 119.7(2)
C521 C526 C560 C563 -62.0(3)
C525 C526 C560 C561 0.6(3)
C521 C526 C560 C561 178.93(19)
C525 C526 C560 C562 -118.8(2)
C521 C526 C560 C562 59.5(3)
O601 C611 C612 C613 -176.55(19)
C616 C611 C612 C613 3.2(3)
O601 C611 C612 C630 3.1(3)
C616 C611 C612 C630 -177.11(19)
C611 C612 C613 C614 -0.5(3)
C630 C612 C613 C614 179.8(2)
C612 C613 C614 C615 -1.5(3)
C612 C613 C614 C620 179.1(2)
C613 C614 C615 C616 0.6(3)
C620 C614 C615 C616 -180.0(2)
C614 C615 C616 C611 2.2(3)
C614 C615 C616 C640 -175.5(2)
O601 C611 C616 C615 175.75(19)
C612 C611 C616 C615 -4.0(3)
O601 C611 C616 C640 -6.6(3)
C612 C611 C616 C640 173.67(19)
C615 C614 C620 C624 -115.4(2)
C613 C614 C620 C624 63.9(3)
O602 C621 C622 C623 177.3(2)
C626 C621 C622 C623 -2.0(3)
O602 C621 C622 C650 -4.2(3)
C626 C621 C622 C650 176.4(2)
C621 C622 C623 C624 1.5(3)
C650 C622 C623 C624 -176.9(2)
C622 C623 C624 C625 -0.4(3)
C622 C623 C624 C620 -177.0(2)
C614 C620 C624 C623 -107.7(3)
C614 C620 C624 C625 75.8(3)
C623 C624 C625 C626 -0.1(3)
C620 C624 C625 C626 176.5(2)
C624 C625 C626 C621 -0.6(4)
C624 C625 C626 C660 -179.1(2)
O602 C621 C626 C625 -177.8(2)
C622 C621 C626 C625 1.6(3)
O602 C621 C626 C660 0.8(3)
C622 C621 C626 C660 -179.8(2)
C613 C612 C630 C632 117.0(2)
C611 C612 C630 C632 -62.7(3)
C613 C612 C630 C633 -2.1(3)
C611 C612 C630 C633 178.2(2)
C613 C612 C630 C631 -121.6(2)
C611 C612 C630 C631 58.7(3)
C615 C616 C640 C641 -124.0(2)
C611 C616 C640 C641 58.3(3)
C615 C616 C640 C643 -4.3(3)
C611 C616 C640 C643 178.0(2)
C615 C616 C640 C642 114.5(2)
C611 C616 C640 C642 -63.2(3)
C623 C622 C650 C652 -122.8(3)
C621 C622 C650 C652 58.8(3)
C623 C622 C650 C653 -3.1(4)
C621 C622 C650 C653 178.4(3)
C623 C622 C650 C651 114.9(3)
C621 C622 C650 C651 -63.5(3)
C625 C626 C660 C662 119.4(2)
C621 C626 C660 C662 -59.2(3)
C625 C626 C660 C661 0.4(3)
C621 C626 C660 C661 -178.2(2)
C625 C626 C660 C663 -119.0(2)
C621 C626 C660 C663 62.4(3)
